data_2242540
loop_
_publ_author_name
'Ouis, Sakina'
'Rouag, Djamil Azzedine'
'Bendjeddou, Lamia'
'Bailly, Corinne'

_publ_section_title
;
 Crystal structure of homodinuclear platinum complex containing a
 metal--metal bond bridged by hydride and phosphide ligands
;
_journal_coeditor_code XU5929
_journal_issue 7
_journal_name_full 'Acta Crystallographica Section E'
_journal_page_first 977
_journal_page_last 980
_journal_paper_doi 10.1107/S205698901800868X
_journal_volume 74
_journal_year 2018
_chemical_formula_iupac '[Pt2 Br2 (C12 H10 P) H (C18 H15 P)2], C4 H10 O'
_chemical_formula_moiety 'C48 H41 Br2 P3 Pt2, C4 H10 O'
_chemical_formula_structural 'C48 H41 Br2 P3 Pt2, C4 H10 O'
_chemical_formula_sum 'C52 H51 Br2 O P3 Pt2'
_chemical_formula_weight 1334.83
_chemical_name_common 'dibromo hydrido phosphido bis triphenyl phosphine diplatinum II '
_chemical_name_systematic
'\m-Diphenylphosphido-\m-hydrido-bis[bromido(triphenylphosphane-\k<i>P</i>)platinum(II)] diethyl ether monosolvate'
_space_group_IT_number 2
_symmetry_cell_setting triclinic
_symmetry_space_group_name_Hall '-P 1'
_symmetry_space_group_name_H-M 'P -1'
_atom_sites_solution_hydrogens mixed
_atom_sites_solution_primary direct
_cell_angle_alpha 113.4110(10)
_cell_angle_beta 94.0830(10)
_cell_angle_gamma 96.6810(10)
_cell_formula_units_Z 2
_cell_length_a 11.0257(5)
_cell_length_b 14.0341(6)
_cell_length_c 17.4469(7)
_cell_measurement_reflns_used 9992
_cell_measurement_temperature 173(2)
_cell_measurement_theta_max 34.97
_cell_measurement_theta_min 2.27
_cell_volume 2440.09(18)
_computing_cell_refinement
;
SAINT (Bruker, 2006)
;
_computing_data_collection
;
APEX2 (Bruker, 2006)
;
_computing_data_reduction
;
SAINT (Bruker, 2006)
;
_computing_molecular_graphics
;
ORTEP-3 for Windows (Farrugia, 2012)
;
_computing_publication_material
;
<i>OLEX2</i> (Dolomanov <i>et al.</i>,  2009) and Mercury (Macrae <i>et
al.</i>, 2006)
;
_computing_structure_refinement
;
SHELXL97 (Sheldrick, 2008)
;
_computing_structure_solution
;
SHELXS97 (Sheldrick, 2008)
;
_diffrn_ambient_temperature 173(2)
_diffrn_detector_area_resol_mean 18.4
_diffrn_measured_fraction_theta_full 1.000
_diffrn_measured_fraction_theta_max 1.000
_diffrn_measurement_device 'Bruker APEXII CCD'
_diffrn_measurement_method '\f and \w scans'
_diffrn_radiation_monochromator graphite
_diffrn_radiation_source 'fine-focus sealed tube'
_diffrn_radiation_type MoK\a
_diffrn_radiation_wavelength 0.71073
_diffrn_reflns_av_R_equivalents 0.0325
_diffrn_reflns_limit_h_max 13
_diffrn_reflns_limit_h_min -13
_diffrn_reflns_limit_k_max 17
_diffrn_reflns_limit_k_min -17
_diffrn_reflns_limit_l_max 21
_diffrn_reflns_limit_l_min -21
_diffrn_reflns_number 47421
_diffrn_reflns_theta_full 25.242
_diffrn_reflns_theta_max 26.37
_diffrn_reflns_theta_min 1.59
_diffrn_standards_interval_count 0
_diffrn_standards_number 0
_exptl_absorpt_coefficient_mu 7.499
_exptl_absorpt_correction_T_max 0.7469
_exptl_absorpt_correction_T_min 0.5117
_exptl_absorpt_correction_type multi-scan
_exptl_absorpt_process_details
;
(SADABS; Bruker, 2006)
;
_exptl_crystal_colour yellow
_exptl_crystal_density_diffrn 1.817
_exptl_crystal_density_method 'not measured'
_exptl_crystal_description plate
_exptl_crystal_F_000 1284
_exptl_crystal_size_max 0.250
_exptl_crystal_size_mid 0.160
_exptl_crystal_size_min 0.080
_refine_diff_density_max 1.995
_refine_diff_density_min -1.007
_refine_ls_extinction_method none
_refine_ls_goodness_of_fit_ref 1.024
_refine_ls_hydrogen_treatment mixed
_refine_ls_matrix_type full
_refine_ls_number_parameters 556
_refine_ls_number_reflns 9969
_refine_ls_number_restraints 23
_refine_ls_restrained_S_all 1.024
_refine_ls_R_factor_all 0.0335
_refine_ls_R_factor_gt 0.0229
_refine_ls_shift/su_max 0.003
_refine_ls_shift/su_mean 0
_refine_ls_structure_factor_coef Fsqd
_refine_ls_weighting_details 'w=1/[\s^2^(Fo^2^)+(0.0283P)^2^+3.5779P] where P=(Fo^2^+2Fc^2^)/3'
_refine_ls_weighting_scheme calc
_refine_ls_wR_factor_gt 0.0532
_refine_ls_wR_factor_ref 0.0571
_reflns_number_gt 8359
_reflns_number_total 9969
_reflns_threshold_expression >2sigma(I)
_cod_data_source_file xu5929sup1.cif
_cod_data_source_block I
_cod_database_code 2242540

loop_
_symmetry_equiv_pos_as_xyz
'x, y, z'
'-x, -y, -z'

loop_
_atom_site_aniso_label
_atom_site_aniso_U_11
_atom_site_aniso_U_22
_atom_site_aniso_U_33
_atom_site_aniso_U_12
_atom_site_aniso_U_13
_atom_site_aniso_U_23
Pt1 0.01810(10) 0.02180(10) 0.02130(10) 0.00540(10) 0.00530(10) 0.01170(10)
Pt2 0.01610(10) 0.01790(10) 0.02050(10) 0.00300(10) 0.00340(10) 0.00900(10)
Br1A 0.0185(2) 0.0384(3) 0.0356(4) 0.0010(2) -0.0020(2) 0.0201(3)
Br1B 0.040(4) 0.077(6) 0.038(5) -0.012(5) 0.004(4) 0.022(4)
Br2 0.0235(2) 0.0294(2) 0.0564(3) 0.0019(2) 0.0144(2) 0.0199(2)
P1 0.0285(6) 0.0227(5) 0.0219(5) 0.0102(4) 0.0067(4) 0.0127(4)
P2 0.0184(5) 0.0174(5) 0.0214(5) 0.0041(4) 0.0044(4) 0.0095(4)
P3 0.0179(5) 0.0155(4) 0.0192(5) 0.0015(4) 0.0027(4) 0.0080(4)
C1 0.035(2) 0.022(2) 0.025(2) 0.0053(17) 0.0061(18) 0.0143(18)
O1 0.085(4) 0.099(4) 0.147(6) 0.030(3) 0.041(4) 0.054(4)
C2 0.058(3) 0.044(3) 0.030(3) 0.026(2) 0.014(2) 0.020(2)
C3 0.066(4) 0.041(3) 0.026(3) 0.019(3) 0.014(2) 0.011(2)
C4 0.057(3) 0.031(2) 0.021(2) -0.002(2) -0.001(2) 0.011(2)
C5 0.047(3) 0.038(3) 0.034(3) 0.005(2) -0.007(2) 0.020(2)
C6 0.035(2) 0.030(2) 0.031(2) 0.0066(19) 0.004(2) 0.017(2)
C7 0.040(3) 0.026(2) 0.028(2) 0.0175(19) 0.011(2) 0.0109(19)
C8 0.062(3) 0.036(3) 0.054(3) 0.022(2) 0.032(3) 0.026(3)
C9 0.072(4) 0.048(3) 0.096(5) 0.029(3) 0.056(4) 0.036(4)
C10 0.082(5) 0.043(3) 0.104(6) 0.036(3) 0.051(4) 0.025(4)
C11 0.065(4) 0.027(3) 0.102(5) 0.020(3) 0.031(4) 0.022(3)
C12 0.037(3) 0.032(3) 0.066(4) 0.012(2) 0.013(3) 0.019(3)
C13 0.032(2) 0.018(2) 0.029(2) 0.0038(17) 0.0044(18) 0.0095(18)
C14 0.040(3) 0.042(3) 0.045(3) -0.002(2) 0.005(2) 0.026(2)
C15 0.044(3) 0.056(3) 0.069(4) -0.002(3) 0.011(3) 0.039(3)
C16 0.041(3) 0.043(3) 0.070(4) -0.005(2) -0.006(3) 0.024(3)
C17 0.057(3) 0.039(3) 0.041(3) 0.003(2) -0.009(3) 0.013(2)
C18 0.045(3) 0.031(2) 0.029(2) 0.005(2) 0.002(2) 0.011(2)
C19 0.021(2) 0.028(2) 0.027(2) 0.0103(16) 0.0091(17) 0.0159(18)
C20 0.035(3) 0.032(2) 0.029(2) 0.0123(19) 0.006(2) 0.014(2)
C21 0.062(4) 0.050(3) 0.035(3) 0.030(3) 0.021(3) 0.020(3)
C22 0.075(4) 0.059(4) 0.064(4) 0.034(3) 0.049(3) 0.041(3)
C23 0.050(3) 0.045(3) 0.077(4) 0.011(3) 0.036(3) 0.035(3)
C24 0.031(2) 0.032(2) 0.046(3) 0.0077(19) 0.016(2) 0.020(2)
C25 0.033(2) 0.0158(18) 0.024(2) 0.0038(16) 0.0009(17) 0.0110(17)
C26 0.042(3) 0.023(2) 0.030(2) 0.0040(19) 0.009(2) 0.0117(19)
C27 0.082(4) 0.024(2) 0.025(2) 0.012(2) 0.010(3) 0.009(2)
C28 0.077(4) 0.032(3) 0.029(3) 0.015(3) -0.015(3) 0.005(2)
C29 0.049(3) 0.039(3) 0.047(3) 0.009(2) -0.019(3) 0.010(3)
C30 0.033(2) 0.025(2) 0.037(3) 0.0057(18) -0.004(2) 0.009(2)
C31 0.0136(18) 0.0187(18) 0.028(2) 0.0033(15) 0.0039(16) 0.0126(17)
C32 0.027(2) 0.024(2) 0.026(2) 0.0085(17) 0.0064(18) 0.0116(18)
C33 0.026(2) 0.033(2) 0.039(3) 0.0084(18) 0.015(2) 0.021(2)
C34 0.020(2) 0.038(3) 0.055(3) 0.0075(19) 0.008(2) 0.026(2)
C35 0.024(2) 0.043(3) 0.041(3) 0.002(2) -0.004(2) 0.020(2)
C36 0.024(2) 0.030(2) 0.030(2) 0.0053(17) 0.0010(18) 0.0151(19)
C37 0.0175(19) 0.025(2) 0.023(2) 0.0005(15) 0.0025(16) 0.0143(17)
C38 0.027(2) 0.029(2) 0.025(2) 0.0015(17) 0.0047(18) 0.0103(19)
C39 0.029(2) 0.043(3) 0.023(2) 0.002(2) 0.0065(18) 0.012(2)
C40 0.043(3) 0.066(3) 0.032(3) 0.007(3) 0.008(2) 0.033(3)
C41 0.058(3) 0.047(3) 0.045(3) 0.013(3) 0.007(3) 0.036(3)
C42 0.038(3) 0.030(2) 0.033(2) 0.009(2) 0.008(2) 0.017(2)
C43 0.032(2) 0.0154(18) 0.019(2) 0.0055(16) 0.0052(17) 0.0080(16)
C44 0.032(2) 0.024(2) 0.040(3) 0.0072(19) 0.005(2) 0.007(2)
C45 0.043(3) 0.028(2) 0.046(3) 0.015(2) 0.014(2) 0.008(2)
C46 0.056(3) 0.021(2) 0.032(3) 0.010(2) 0.002(2) 0.003(2)
C47 0.043(3) 0.024(2) 0.035(3) -0.001(2) -0.005(2) 0.009(2)
C48 0.031(2) 0.026(2) 0.026(2) 0.0035(18) 0.0010(18) 0.0091(19)
C49 0.157(9) 0.097(7) 0.145(10) 0.033(7) 0.043(8) 0.007(7)
C50 0.140(7) 0.100(6) 0.170(9) 0.056(6) 0.102(7) 0.062(6)
C51 0.054(5) 0.175(10) 0.239(14) 0.011(6) 0.044(6) 0.102(9)
C52 0.085(7) 0.139(9) 0.257(15) -0.049(7) -0.013(8) 0.088(9)

loop_
_atom_site_type_symbol
_atom_site_label
_atom_site_fract_x
_atom_site_fract_y
_atom_site_fract_z
_atom_site_U_iso_or_equiv
_atom_site_thermal_displace_type
_atom_site_calc_flag
_atom_site_refinement_flags
_atom_site_occupancy
_atom_site_disorder_assembly
_atom_site_disorder_group
Pt Pt1 0.00394(2) 0.88526(2) 0.75388(2) 0.01910(10) Uani d D 1.000 . .
Pt Pt2 -0.06369(2) 1.06252(2) 0.73179(2) 0.01770(10) Uani d D 1.000 . .
Br Br1A 0.21974(5) 0.92152(5) 0.82617(4) 0.0298(2) Uani d P 0.920 A 1
Br Br1B 0.2082(8) 0.8680(9) 0.7906(5) 0.054(3) Uani d P 0.080 A 2
Br Br2 0.11894(4) 1.17492(3) 0.71718(3) 0.03540(10) Uani d . 1.000 . .
P P1 -0.03201(10) 0.72696(8) 0.76059(7) 0.0225(3) Uani d . 1.000 . .
P P2 -0.18132(9) 0.91642(7) 0.72085(6) 0.0184(3) Uani d . 1.000 . .
P P3 -0.19935(9) 1.16206(7) 0.70978(6) 0.0173(3) Uani d . 1.000 . .
C C1 -0.0144(4) 0.7457(3) 0.8704(3) 0.0256(12) Uani d . 1.000 . .
O O1 0.4696(5) 0.5756(5) 0.9171(4) 0.106(3) Uani d U 1.000 . .
C C2 -0.0902(5) 0.8066(4) 0.9231(3) 0.0404(17) Uani d . 1.000 . .
C C3 -0.0777(5) 0.8264(4) 1.0081(3) 0.0439(19) Uani d . 1.000 . .
C C4 0.0081(5) 0.7842(4) 1.0401(3) 0.0373(14) Uani d . 1.000 . .
C C5 0.0852(5) 0.7255(4) 0.9884(3) 0.0388(17) Uani d . 1.000 . .
C C6 0.0748(4) 0.7059(3) 0.9034(3) 0.0304(12) Uani d . 1.000 . .
C C7 0.0683(4) 0.6318(3) 0.7082(3) 0.0300(14) Uani d . 1.000 . .
C C8 0.1758(5) 0.6624(4) 0.6809(3) 0.0457(17) Uani d . 1.000 . .
C C9 0.2501(6) 0.5881(5) 0.6409(4) 0.066(2) Uani d . 1.000 . .
C C10 0.2166(6) 0.4845(5) 0.6282(5) 0.074(3) Uani d . 1.000 . .
C C11 0.1111(6) 0.4548(4) 0.6580(4) 0.064(2) Uani d . 1.000 . .
C C12 0.0373(5) 0.5283(4) 0.6979(4) 0.0444(19) Uani d . 1.000 . .
C C13 -0.1830(4) 0.6475(3) 0.7150(3) 0.0264(12) Uani d . 1.000 . .
C C14 -0.2595(5) 0.6088(4) 0.7591(3) 0.0405(17) Uani d . 1.000 . .
C C15 -0.3708(5) 0.5458(4) 0.7194(4) 0.0527(19) Uani d . 1.000 . .
C C16 -0.4070(5) 0.5213(4) 0.6361(4) 0.0528(19) Uani d . 1.000 . .
C C17 -0.3310(5) 0.5596(4) 0.5912(3) 0.0480(17) Uani d . 1.000 . .
C C18 -0.2199(5) 0.6222(4) 0.6302(3) 0.0357(14) Uani d . 1.000 . .
C C19 -0.2826(4) 0.9126(3) 0.7973(3) 0.0230(12) Uani d . 1.000 . .
C C20 -0.2545(4) 0.9915(3) 0.8785(3) 0.0308(14) Uani d . 1.000 . .
C C21 -0.3228(5) 0.9889(4) 0.9415(3) 0.0456(19) Uani d . 1.000 . .
C C22 -0.4174(6) 0.9072(5) 0.9240(4) 0.057(2) Uani d . 1.000 . .
C C23 -0.4453(5) 0.8285(4) 0.8448(4) 0.0523(19) Uani d . 1.000 . .
C C24 -0.3775(4) 0.8291(4) 0.7810(3) 0.0342(14) Uani d . 1.000 . .
C C25 -0.2685(4) 0.8502(3) 0.6165(3) 0.0235(11) Uani d . 1.000 . .
C C26 -0.2012(4) 0.8197(3) 0.5484(3) 0.0313(14) Uani d . 1.000 . .
C C27 -0.2604(6) 0.7795(3) 0.4669(3) 0.0435(16) Uani d . 1.000 . .
C C28 -0.3867(6) 0.7657(4) 0.4527(3) 0.0490(19) Uani d . 1.000 . .
C C29 -0.4536(5) 0.7955(4) 0.5183(3) 0.0486(17) Uani d . 1.000 . .
C C30 -0.3959(4) 0.8393(3) 0.6011(3) 0.0332(14) Uani d . 1.000 . .
C C31 -0.3612(3) 1.1109(3) 0.6999(2) 0.0190(11) Uani d . 1.000 . .
C C32 -0.4044(4) 1.1002(3) 0.7699(3) 0.0247(12) Uani d . 1.000 . .
C C33 -0.5269(4) 1.0618(3) 0.7667(3) 0.0298(14) Uani d . 1.000 . .
C C34 -0.6077(4) 1.0352(4) 0.6945(3) 0.0350(16) Uani d . 1.000 . .
C C35 -0.5661(4) 1.0467(4) 0.6258(3) 0.0358(16) Uani d . 1.000 . .
C C36 -0.4429(4) 1.0840(3) 0.6279(3) 0.0271(12) Uani d . 1.000 . .
C C37 -0.1800(3) 1.1791(3) 0.6131(2) 0.0207(11) Uani d . 1.000 . .
C C38 -0.1460(4) 1.0968(3) 0.5462(3) 0.0274(12) Uani d . 1.000 . .
C C39 -0.1318(4) 1.1054(4) 0.4710(3) 0.0323(14) Uani d . 1.000 . .
C C40 -0.1494(5) 1.1954(4) 0.4621(3) 0.0428(17) Uani d . 1.000 . .
C C41 -0.1827(5) 1.2783(4) 0.5284(3) 0.0441(17) Uani d . 1.000 . .
C C42 -0.1988(4) 1.2703(3) 0.6036(3) 0.0319(14) Uani d . 1.000 . .
C C43 -0.1864(4) 1.2956(3) 0.7920(2) 0.0216(11) Uani d . 1.000 . .
C C44 -0.2896(4) 1.3424(3) 0.8157(3) 0.0337(14) Uani d . 1.000 . .
C C45 -0.2768(5) 1.4447(4) 0.8766(3) 0.0400(16) Uani d . 1.000 . .
C C46 -0.1624(5) 1.5005(3) 0.9142(3) 0.0387(16) Uani d . 1.000 . .
C C47 -0.0599(5) 1.4555(3) 0.8906(3) 0.0361(16) Uani d . 1.000 . .
C C48 -0.0707(4) 1.3532(3) 0.8298(3) 0.0284(12) Uani d . 1.000 . .
C C49 0.6136(11) 0.7134(8) 1.0225(7) 0.144(5) Uani d U 1.000 . .
C C50 0.4824(10) 0.6726(8) 0.9905(7) 0.127(4) Uani d U 1.000 . .
C C51 0.3504(9) 0.5283(10) 0.8798(9) 0.150(6) Uani d U 1.000 . .
C C52 0.3495(10) 0.4253(9) 0.8167(9) 0.166(6) Uani d U 1.000 . .
H H 0.058(2) 1.008(2) 0.757(3) 0.064(17) Uiso d D 1.000 . .
H H2 -0.15090 0.83502 0.90092 0.0480 Uiso c R 1.000 . .
H H3 -0.12886 0.86917 1.04408 0.0530 Uiso c R 1.000 . .
H H4 0.01445 0.79538 1.09771 0.0450 Uiso c R 1.000 . .
H H5 0.14633 0.69810 1.01109 0.0460 Uiso c R 1.000 . .
H H6 0.12858 0.66551 0.86829 0.0370 Uiso c R 1.000 . .
H H8 0.19854 0.73368 0.68951 0.0550 Uiso c R 1.000 . .
H H9 0.32364 0.60878 0.62238 0.0790 Uiso c R 1.000 . .
H H10 0.26555 0.43337 0.59907 0.0880 Uiso c R 1.000 . .
H H11 0.08977 0.38394 0.65086 0.0770 Uiso c R 1.000 . .
H H12 -0.03455 0.50790 0.71826 0.0530 Uiso c R 1.000 . .
H H14 -0.23521 0.62555 0.81695 0.0480 Uiso c R 1.000 . .
H H15 -0.42267 0.51926 0.75006 0.0630 Uiso c R 1.000 . .
H H16 -0.48385 0.47832 0.60909 0.0630 Uiso c R 1.000 . .
H H17 -0.35586 0.54239 0.53344 0.0570 Uiso c R 1.000 . .
H H18 -0.16815 0.64833 0.59923 0.0420 Uiso c R 1.000 . .
H H20 -0.18837 1.04732 0.89073 0.0370 Uiso c R 1.000 . .
H H21 -0.30442 1.04335 0.99663 0.0540 Uiso c R 1.000 . .
H H22 -0.46376 0.90550 0.96741 0.0680 Uiso c R 1.000 . .
H H23 -0.51153 0.77308 0.83347 0.0620 Uiso c R 1.000 . .
H H24 -0.39550 0.77317 0.72651 0.0410 Uiso c R 1.000 . .
H H26 -0.11406 0.82651 0.55799 0.0370 Uiso c R 1.000 . .
H H27 -0.21389 0.76136 0.42076 0.0520 Uiso c R 1.000 . .
H H28 -0.42742 0.73516 0.39663 0.0590 Uiso c R 1.000 . .
H H29 -0.54077 0.78634 0.50771 0.0580 Uiso c R 1.000 . .
H H30 -0.44333 0.86164 0.64663 0.0400 Uiso c R 1.000 . .
H H32 -0.34940 1.11930 0.81995 0.0300 Uiso c R 1.000 . .
H H33 -0.55547 1.05384 0.81427 0.0360 Uiso c R 1.000 . .
H H34 -0.69183 1.00892 0.69241 0.0420 Uiso c R 1.000 . .
H H35 -0.62203 1.02895 0.57642 0.0430 Uiso c R 1.000 . .
H H36 -0.41483 1.09099 0.57992 0.0330 Uiso c R 1.000 . .
H H38 -0.13253 1.03428 0.55205 0.0330 Uiso c R 1.000 . .
H H39 -0.10969 1.04836 0.42526 0.0390 Uiso c R 1.000 . .
H H40 -0.13870 1.20118 0.41047 0.0510 Uiso c R 1.000 . .
H H41 -0.19453 1.34094 0.52218 0.0530 Uiso c R 1.000 . .
H H42 -0.22263 1.32697 0.64873 0.0390 Uiso c R 1.000 . .
H H44 -0.36933 1.30437 0.79025 0.0410 Uiso c R 1.000 . .
H H45 -0.34801 1.47626 0.89230 0.0480 Uiso c R 1.000 . .
H H46 -0.15438 1.57012 0.95631 0.0460 Uiso c R 1.000 . .
H H47 0.01945 1.49446 0.91618 0.0430 Uiso c R 1.000 . .
H H48 0.00111 1.32272 0.81398 0.0340 Uiso c R 1.000 . .
H H49A 0.66194 0.69628 0.97512 0.2160 Uiso c GR 1.000 . .
H H49B 0.64175 0.68122 1.05981 0.2160 Uiso c GR 1.000 . .
H H49C 0.62444 0.78990 1.05398 0.2160 Uiso c GR 1.000 . .
H H50A 0.43940 0.66091 1.03469 0.1520 Uiso c R 1.000 . .
H H50B 0.44406 0.72478 0.97621 0.1520 Uiso c R 1.000 . .
H H51A 0.31386 0.57156 0.85407 0.1800 Uiso c R 1.000 . .
H H51B 0.29961 0.52402 0.92323 0.1800 Uiso c R 1.000 . .
H H52A 0.40964 0.42814 0.77859 0.2490 Uiso c GR 1.000 . .
H H52B 0.26718 0.39793 0.78456 0.2490 Uiso c GR 1.000 . .
H H52C 0.37106 0.37889 0.84346 0.2490 Uiso c GR 1.000 . .

loop_
_atom_type_symbol
_atom_type_description
_atom_type_scat_dispersion_real
_atom_type_scat_dispersion_imag
_atom_type_scat_source
C C 0.0033 0.0016 ' International Tables Vol C Tables 4.2.6.8 and 6.1.1.4'
H H 0.0000 0.0000 ' International Tables Vol C Tables 4.2.6.8 and 6.1.1.4'
Br Br -0.2901 2.4595 ' International Tables Vol C Tables 4.2.6.8 and 6.1.1.4'
O O 0.0106 0.0060 ' International Tables Vol C Tables 4.2.6.8 and 6.1.1.4'
P P 0.1023 0.0942 ' International Tables Vol C Tables 4.2.6.8 and 6.1.1.4'
Pt Pt -1.7033 8.3905 ' International Tables Vol C Tables 4.2.6.8 and 6.1.1.4'

loop_
_geom_angle_atom_site_label_1
_geom_angle_atom_site_label_2
_geom_angle_atom_site_label_3
_geom_angle
_geom_angle_publ_flag
Pt2 Pt1 Br1A 112.09(2) yes
Pt2 Pt1 Br1B 124.3(3) yes
Pt2 Pt1 P1 155.02(3) yes
Pt2 Pt1 P2 50.46(3) yes
Br1A Pt1 P1 91.84(3) yes
Br1A Pt1 P2 158.53(3) yes
Br1B Pt1 P1 80.7(3) yes
Br1B Pt1 P2 174.7(3) yes
P1 Pt1 P2 104.59(4) yes
Pt1 Pt2 Br2 111.580(10) yes
Pt1 Pt2 P2 50.31(3) yes
Pt1 Pt2 P3 154.61(3) yes
Br2 Pt2 P2 157.93(3) yes
Br2 Pt2 P3 93.56(3) yes
P2 Pt2 P3 104.41(4) yes
P1 Pt1 H 169.7(10) yes
P2 Pt1 H 85.5(8) yes
Br1A Pt1 H 77.9(10) no
Br1B Pt1 H 89.2(9) no
Pt2 Pt1 H 35.1(9) yes
Pt1 Pt2 H 35.1(11) no
Br2 Pt2 H 77.7(11) yes
P2 Pt2 H 85.4(11) yes
P3 Pt2 H 169.6(12) yes
Pt1 P1 C1 109.25(16) no
C1 P1 C7 106.0(2) no
Pt1 P1 C7 116.75(16) no
Pt1 P1 C13 117.50(16) no
C7 P1 C13 100.6(2) no
C1 P1 C13 105.6(2) no
Pt1 P2 Pt2 79.24(3) yes
Pt1 P2 C19 110.91(15) no
Pt2 P2 C19 123.38(16) no
Pt2 P2 C25 110.18(16) no
Pt1 P2 C25 123.60(15) no
C19 P2 C25 108.3(2) no
Pt2 P3 C43 115.63(14) no
C31 P3 C37 105.31(16) no
Pt2 P3 C37 110.81(13) no
C37 P3 C43 105.24(19) no
C31 P3 C43 102.59(19) no
Pt2 P3 C31 116.14(15) no
P1 C1 C2 118.0(4) no
C50 O1 C51 116.5(8) no
C2 C1 C6 119.5(4) no
P1 C1 C6 122.5(4) no
C1 C2 C3 120.3(5) no
C2 C3 C4 120.1(5) no
C3 C4 C5 119.7(5) no
C4 C5 C6 120.8(5) no
C1 C6 C5 119.5(4) no
C8 C7 C12 120.0(5) no
P1 C7 C12 118.9(4) no
P1 C7 C8 121.1(4) no
C7 C8 C9 119.8(6) no
C8 C9 C10 119.9(6) no
C9 C10 C11 120.1(6) no
C10 C11 C12 120.1(6) no
C7 C12 C11 120.0(5) no
P1 C13 C14 123.6(4) no
P1 C13 C18 117.2(4) no
C14 C13 C18 119.2(5) no
C13 C14 C15 120.3(5) no
C14 C15 C16 120.4(5) no
C15 C16 C17 119.8(5) no
C16 C17 C18 120.2(5) no
C13 C18 C17 120.2(5) no
P2 C19 C20 117.3(3) no
C20 C19 C24 119.2(4) no
P2 C19 C24 123.1(4) no
C19 C20 C21 120.2(4) no
C20 C21 C22 119.8(5) no
C21 C22 C23 120.7(6) no
C22 C23 C24 120.4(6) no
C19 C24 C23 119.6(5) no
P2 C25 C26 116.9(3) no
P2 C25 C30 123.7(4) no
C26 C25 C30 118.9(4) no
C25 C26 C27 120.4(5) no
C26 C27 C28 119.9(5) no
C27 C28 C29 120.4(5) no
C28 C29 C30 120.8(5) no
C25 C30 C29 119.5(4) no
C32 C31 C36 119.1(4) no
P3 C31 C36 123.5(3) no
P3 C31 C32 117.3(3) no
C31 C32 C33 120.3(4) no
C32 C33 C34 120.1(4) no
C33 C34 C35 119.9(4) no
C34 C35 C36 120.6(4) no
C31 C36 C35 120.0(4) no
P3 C37 C38 118.1(3) no
C38 C37 C42 119.2(4) no
P3 C37 C42 122.7(3) no
C37 C38 C39 120.3(4) no
C38 C39 C40 120.4(5) no
C39 C40 C41 120.0(5) no
C40 C41 C42 120.3(5) no
C37 C42 C41 119.9(4) no
C44 C43 C48 118.8(4) no
P3 C43 C44 121.5(3) no
P3 C43 C48 119.7(3) no
C43 C44 C45 120.2(4) no
C44 C45 C46 120.6(5) no
C45 C46 C47 119.7(5) no
C46 C47 C48 120.7(5) no
C43 C48 C47 120.1(4) no
C1 C2 H2 120.00 no
C3 C2 H2 120.00 no
C4 C3 H3 120.00 no
C2 C3 H3 120.00 no
C5 C4 H4 120.00 no
C3 C4 H4 120.00 no
C4 C5 H5 120.00 no
C6 C5 H5 120.00 no
C1 C6 H6 120.00 no
C5 C6 H6 120.00 no
C9 C8 H8 120.00 no
C7 C8 H8 120.00 no
C8 C9 H9 120.00 no
C10 C9 H9 120.00 no
C11 C10 H10 120.00 no
C9 C10 H10 120.00 no
C10 C11 H11 120.00 no
C12 C11 H11 120.00 no
C11 C12 H12 120.00 no
C7 C12 H12 120.00 no
C15 C14 H14 120.00 no
C13 C14 H14 120.00 no
C14 C15 H15 120.00 no
C16 C15 H15 120.00 no
C17 C16 H16 120.00 no
C15 C16 H16 120.00 no
C16 C17 H17 120.00 no
C18 C17 H17 120.00 no
C17 C18 H18 120.00 no
C13 C18 H18 120.00 no
C19 C20 H20 120.00 no
C21 C20 H20 120.00 no
C20 C21 H21 120.00 no
C22 C21 H21 120.00 no
C23 C22 H22 120.00 no
C21 C22 H22 120.00 no
C24 C23 H23 120.00 no
C22 C23 H23 120.00 no
C19 C24 H24 120.00 no
C23 C24 H24 120.00 no
C25 C26 H26 120.00 no
C27 C26 H26 120.00 no
C28 C27 H27 120.00 no
C26 C27 H27 120.00 no
C27 C28 H28 120.00 no
C29 C28 H28 120.00 no
C30 C29 H29 120.00 no
C28 C29 H29 120.00 no
C25 C30 H30 120.00 no
C29 C30 H30 120.00 no
C33 C32 H32 120.00 no
C31 C32 H32 120.00 no
C34 C33 H33 120.00 no
C32 C33 H33 120.00 no
C33 C34 H34 120.00 no
C35 C34 H34 120.00 no
C34 C35 H35 120.00 no
C36 C35 H35 120.00 no
C35 C36 H36 120.00 no
C31 C36 H36 120.00 no
C37 C38 H38 120.00 no
C39 C38 H38 120.00 no
C40 C39 H39 120.00 no
C38 C39 H39 120.00 no
C39 C40 H40 120.00 no
C41 C40 H40 120.00 no
C42 C41 H41 120.00 no
C40 C41 H41 120.00 no
C37 C42 H42 120.00 no
C41 C42 H42 120.00 no
C45 C44 H44 120.00 no
C43 C44 H44 120.00 no
C44 C45 H45 120.00 no
C46 C45 H45 120.00 no
C47 C46 H46 120.00 no
C45 C46 H46 120.00 no
C46 C47 H47 120.00 no
C48 C47 H47 120.00 no
C43 C48 H48 120.00 no
C47 C48 H48 120.00 no
O1 C50 C49 110.2(9) no
O1 C51 C52 110.7(9) no
C50 C49 H49A 110.00 no
C50 C49 H49B 109.00 no
C50 C49 H49C 109.00 no
H49A C49 H49B 109.00 no
H49A C49 H49C 109.00 no
H49B C49 H49C 109.00 no
O1 C50 H50A 110.00 no
O1 C50 H50B 110.00 no
C49 C50 H50A 110.00 no
C49 C50 H50B 110.00 no
H50A C50 H50B 108.00 no
O1 C51 H51A 109.00 no
O1 C51 H51B 110.00 no
C52 C51 H51A 109.00 no
C52 C51 H51B 109.00 no
H51A C51 H51B 108.00 no
C51 C52 H52A 109.00 no
C51 C52 H52B 110.00 no
C51 C52 H52C 110.00 no
H52A C52 H52B 109.00 no
H52A C52 H52C 109.00 no
H52B C52 H52C 109.00 no

loop_
_geom_bond_atom_site_label_1
_geom_bond_atom_site_label_2
_geom_bond_distance
_geom_bond_publ_flag
Pt1 Pt2 2.8365(4) yes
Pt1 Br1A 2.5084(6) yes
Pt1 Br1B 2.364(9) yes
Pt1 P1 2.2616(13) yes
Pt1 P2 2.2217(10) yes
Pt2 Br2 2.5023(5) yes
Pt2 P2 2.2266(11) yes
Pt2 P3 2.2731(11) yes
Pt1 H 1.73(3) no
Pt2 H 1.73(3) no
P1 C13 1.823(5) no
P1 C1 1.820(5) no
P1 C7 1.833(5) no
P2 C25 1.817(5) no
P2 C19 1.812(5) no
P3 C37 1.819(4) no
P3 C31 1.814(4) no
P3 C43 1.834(4) no
C1 C6 1.383(6) no
C1 C2 1.388(7) no
O1 C50 1.434(13) no
O1 C51 1.387(13) no
C2 C3 1.389(7) no
C3 C4 1.369(8) no
C4 C5 1.377(8) no
C5 C6 1.390(7) no
C7 C12 1.388(8) no
C7 C8 1.393(7) no
C8 C9 1.396(9) no
C9 C10 1.381(11) no
C10 C11 1.394(10) no
C11 C12 1.384(9) no
C13 C18 1.394(7) no
C13 C14 1.384(7) no
C14 C15 1.381(8) no
C15 C16 1.370(9) no
C16 C17 1.389(8) no
C17 C18 1.375(8) no
C19 C24 1.399(7) no
C19 C20 1.393(7) no
C20 C21 1.386(7) no
C21 C22 1.376(9) no
C22 C23 1.368(9) no
C23 C24 1.387(8) no
C25 C26 1.393(7) no
C25 C30 1.390(6) no
C26 C27 1.382(7) no
C27 C28 1.374(9) no
C28 C29 1.357(8) no
C29 C30 1.394(7) no
C31 C32 1.398(6) no
C31 C36 1.384(6) no
C32 C33 1.383(6) no
C33 C34 1.382(7) no
C34 C35 1.374(7) no
C35 C36 1.390(6) no
C37 C38 1.389(6) no
C37 C42 1.391(6) no
C38 C39 1.382(7) no
C39 C40 1.366(8) no
C40 C41 1.385(7) no
C41 C42 1.382(7) no
C43 C48 1.390(6) no
C43 C44 1.386(6) no
C44 C45 1.389(7) no
C45 C46 1.371(8) no
C46 C47 1.368(8) no
C47 C48 1.390(7) no
C2 H2 0.9500 no
C3 H3 0.9500 no
C4 H4 0.9500 no
C5 H5 0.9500 no
C6 H6 0.9500 no
C8 H8 0.9500 no
C9 H9 0.9500 no
C10 H10 0.9500 no
C11 H11 0.9500 no
C12 H12 0.9500 no
C14 H14 0.9500 no
C15 H15 0.9500 no
C16 H16 0.9500 no
C17 H17 0.9500 no
C18 H18 0.9500 no
C20 H20 0.9500 no
C21 H21 0.9500 no
C22 H22 0.9500 no
C23 H23 0.9500 no
C24 H24 0.9500 no
C26 H26 0.9500 no
C27 H27 0.9500 no
C28 H28 0.9500 no
C29 H29 0.9500 no
C30 H30 0.9500 no
C32 H32 0.9500 no
C33 H33 0.9500 no
C34 H34 0.9500 no
C35 H35 0.9500 no
C36 H36 0.9500 no
C38 H38 0.9500 no
C39 H39 0.9500 no
C40 H40 0.9500 no
C41 H41 0.9500 no
C42 H42 0.9500 no
C44 H44 0.9500 no
C45 H45 0.9500 no
C46 H46 0.9500 no
C47 H47 0.9500 no
C48 H48 0.9500 no
C49 C50 1.473(16) no
C51 C52 1.43(2) no
C49 H49A 0.9800 no
C49 H49B 0.9800 no
C49 H49C 0.9800 no
C50 H50A 0.9900 no
C50 H50B 0.9900 no
C51 H51A 0.9900 no
C51 H51B 0.9900 no
C52 H52A 0.9800 no
C52 H52B 0.9800 no
C52 H52C 0.9800 no

loop_
_geom_hbond_atom_site_label_D
_geom_hbond_atom_site_label_H
_geom_hbond_atom_site_label_A
_geom_hbond_site_symmetry_A
_geom_hbond_distance_DH
_geom_hbond_distance_HA
_geom_hbond_distance_DA
_geom_hbond_angle_DHA
_geom_hbond_publ_flag
C8 H8 Br1A . 0.95 2.73 3.460(6) 134.00 yes
C8 H8 Br1B . 0.95 1.99 2.719(13) 132.00 yes
C45 H45 O1 1_465 0.95 2.54 3.484(8) 170.00 yes
C48 H48 Br2 . 0.95 2.65 3.520(5) 153.00 yes
C2 H2 Cg5 . 0.95 2.70 3.637(6) 168 yes
C24 H24 Cg4 . 0.95 2.83 3.459(9) 125 yes
C30 H30 Cg7 . 0.95 2.84 3.340(5) 114 yes

loop_
_geom_torsion_atom_site_label_1
_geom_torsion_atom_site_label_2
_geom_torsion_atom_site_label_3
_geom_torsion_atom_site_label_4
_geom_torsion
_geom_torsion_publ_flag
Br1A Pt1 Pt2 Br2 29.49(3) no
Br1A Pt1 Pt2 P2 -165.31(4) no
Br1A Pt1 Pt2 P3 -159.11(7) no
P1 Pt1 Pt2 Br2 -168.15(7) no
P1 Pt1 Pt2 P2 -2.95(8) no
P1 Pt1 Pt2 P3 3.25(11) no
P2 Pt1 Pt2 Br2 -165.20(4) no
P2 Pt1 Pt2 P3 6.20(7) no
Pt2 Pt1 P1 C1 -103.09(17) no
Br1A Pt1 P1 C1 60.59(16) no
P2 Pt1 P1 C1 -105.44(16) no
Pt2 Pt1 P1 C7 136.76(17) no
Br1A Pt1 P1 C7 -59.55(17) no
P2 Pt1 P1 C7 134.41(17) no
Pt2 Pt1 P1 C13 17.2(2) no
Br1A Pt1 P1 C13 -179.16(18) no
P2 Pt1 P1 C13 14.81(18) no
Br1A Pt1 P2 Pt2 39.94(10) no
P1 Pt1 P2 Pt2 178.72(4) no
Pt2 Pt1 P2 C19 -121.79(17) no
Br1A Pt1 P2 C19 -81.85(19) no
P1 Pt1 P2 C19 56.92(17) no
Pt2 Pt1 P2 C25 107.17(19) no
Br1A Pt1 P2 C25 147.11(19) no
P1 Pt1 P2 C25 -74.11(19) no
Br2 Pt2 P2 Pt1 39.20(9) no
P3 Pt2 P2 Pt1 -177.26(3) no
Pt1 Pt2 P2 C19 108.05(19) no
Br2 Pt2 P2 C19 147.25(18) no
P3 Pt2 P2 C19 -69.21(18) no
Pt1 Pt2 P2 C25 -122.02(16) no
Br2 Pt2 P2 C25 -82.82(18) no
P3 Pt2 P2 C25 60.72(16) no
Pt1 Pt2 P3 C31 0.85(15) no
Br2 Pt2 P3 C31 172.84(12) no
P2 Pt2 P3 C31 5.77(13) no
Pt1 Pt2 P3 C37 -119.22(14) no
Br2 Pt2 P3 C37 52.77(14) no
P2 Pt2 P3 C37 -114.30(14) no
Pt1 Pt2 P3 C43 121.17(16) no
Br2 Pt2 P3 C43 -66.84(15) no
P2 Pt2 P3 C43 126.09(15) no
Pt1 P1 C1 C2 59.8(4) no
C7 P1 C1 C2 -173.7(4) no
C13 P1 C1 C2 -67.5(4) no
Pt1 P1 C1 C6 -117.1(4) no
C7 P1 C1 C6 9.5(5) no
C13 P1 C1 C6 115.6(4) no
Pt1 P1 C13 C14 -124.8(4) no
Pt1 P1 C7 C8 12.7(5) no
C1 P1 C7 C8 -109.2(4) no
C13 P1 C7 C8 141.0(4) no
Pt1 P1 C7 C12 -169.1(4) no
C1 P1 C7 C12 69.1(5) no
C13 P1 C7 C12 -40.7(5) no
C7 P1 C13 C14 107.3(5) no
Pt1 P1 C13 C18 57.4(4) no
C1 P1 C13 C14 -2.7(5) no
C7 P1 C13 C18 -70.4(4) no
C1 P1 C13 C18 179.6(4) no
C25 P2 C19 C20 -154.3(4) no
C19 P2 C25 C26 -163.2(4) no
Pt1 P2 C25 C30 156.3(3) no
Pt1 P2 C25 C26 -31.1(4) no
Pt1 P2 C19 C20 67.2(4) no
Pt2 P2 C19 C20 -23.6(4) no
Pt2 P2 C25 C26 59.2(4) no
Pt1 P2 C19 C24 -105.6(4) no
Pt2 P2 C19 C24 163.7(3) no
Pt2 P2 C25 C30 -113.5(4) no
C25 P2 C19 C24 33.0(5) no
C19 P2 C25 C30 24.2(5) no
Pt2 P3 C31 C32 63.2(4) no
C37 P3 C31 C32 -173.8(3) no
C37 P3 C43 C44 94.5(4) no
Pt2 P3 C43 C44 -142.9(3) no
Pt2 P3 C37 C38 34.0(3) no
C31 P3 C37 C38 -92.4(3) no
C43 P3 C31 C32 -63.9(4) no
C31 P3 C37 C42 87.1(4) no
C37 P3 C31 C36 5.2(4) no
C31 P3 C43 C44 -15.4(4) no
C43 P3 C37 C38 159.6(3) no
Pt2 P3 C37 C42 -146.6(3) no
Pt2 P3 C43 C48 39.4(4) no
C43 P3 C31 C36 115.1(4) no
C43 P3 C37 C42 -20.9(4) no
C37 P3 C43 C48 -83.3(4) no
Pt2 P3 C31 C36 -117.8(4) no
C31 P3 C43 C48 166.8(3) no
C50 O1 C51 C52 -170.5(10) no
C2 C1 C6 C5 1.5(7) no
C51 O1 C50 C49 -179.7(10) no
C6 C1 C2 C3 -0.8(8) no
P1 C1 C2 C3 -177.8(4) no
P1 C1 C6 C5 178.3(4) no
C1 C2 C3 C4 -1.2(9) no
C2 C3 C4 C5 2.6(9) no
C3 C4 C5 C6 -1.9(9) no
C4 C5 C6 C1 -0.2(8) no
C8 C7 C12 C11 -2.1(8) no
P1 C7 C8 C9 -179.7(4) no
P1 C7 C12 C11 179.5(5) no
C12 C7 C8 C9 2.0(8) no
C7 C8 C9 C10 0.3(9) no
C8 C9 C10 C11 -2.3(10) no
C9 C10 C11 C12 2.2(11) no
C10 C11 C12 C7 0.1(10) no
P1 C13 C14 C15 -177.6(4) no
C14 C13 C18 C17 0.0(8) no
C18 C13 C14 C15 0.1(8) no
P1 C13 C18 C17 177.9(4) no
C13 C14 C15 C16 -0.3(9) no
C14 C15 C16 C17 0.3(9) no
C15 C16 C17 C18 -0.2(9) no
C16 C17 C18 C13 0.0(9) no
P2 C19 C20 C21 -175.3(4) no
C20 C19 C24 C23 2.7(7) no
P2 C19 C24 C23 175.4(4) no
C24 C19 C20 C21 -2.2(7) no
C19 C20 C21 C22 1.0(8) no
C20 C21 C22 C23 -0.3(10) no
C21 C22 C23 C24 0.8(10) no
C22 C23 C24 C19 -2.1(9) no
C26 C25 C30 C29 1.9(7) no
C30 C25 C26 C27 0.2(7) no
P2 C25 C26 C27 -172.8(4) no
P2 C25 C30 C29 174.3(4) no
C25 C26 C27 C28 -2.5(7) no
C26 C27 C28 C29 2.9(8) no
C27 C28 C29 C30 -0.8(9) no
C28 C29 C30 C25 -1.5(8) no
C36 C31 C32 C33 0.9(7) no
P3 C31 C32 C33 179.9(4) no
C32 C31 C36 C35 -0.1(7) no
P3 C31 C36 C35 -179.1(4) no
C31 C32 C33 C34 -0.9(7) no
C32 C33 C34 C35 0.2(8) no
C33 C34 C35 C36 0.6(8) no
C34 C35 C36 C31 -0.6(8) no
P3 C37 C38 C39 179.1(3) no
C42 C37 C38 C39 -0.4(6) no
C38 C37 C42 C41 -0.5(6) no
P3 C37 C42 C41 -179.9(4) no
C37 C38 C39 C40 0.9(7) no
C38 C39 C40 C41 -0.6(8) no
C39 C40 C41 C42 -0.3(8) no
C40 C41 C42 C37 0.8(7) no
P3 C43 C44 C45 -178.3(4) no
C44 C43 C48 C47 0.5(7) no
C48 C43 C44 C45 -0.5(7) no
P3 C43 C48 C47 178.3(4) no
C43 C44 C45 C46 -0.2(8) no
C44 C45 C46 C47 1.0(8) no
C45 C46 C47 C48 -1.0(7) no
C46 C47 C48 C43 0.3(7) no

_cod_database_fobs_code 2242540
